data_1518141
loop_
_publ_author_name
'Brachet, E.'
'Ghosh, T.'
'Ghosh, I.'
'K\"onig, B.'

_publ_section_title
;
 Visible light C--H amidation of heteroarenes with benzoyl azides
;
_journal_issue 2
_journal_name_full 'Chem. Sci.'
_journal_page_first 987
_journal_paper_doi 10.1039/C4SC02365J
_journal_volume 6
_journal_year 2015
_chemical_formula_moiety 'C13 H14 N2 O2'
_chemical_formula_sum 'C13 H14 N2 O2'
_chemical_formula_weight 230.26
_chemical_name_systematic 2-(4-Chlorophenyl)-4-methyl-4-phenyl-4,5-dihydrooxazole
_space_group_crystal_system monoclinic
_space_group_IT_number 14
_space_group_name_Hall '-P 2ybc'
_space_group_name_H-M_alt 'P 1 21/c 1'
_symmetry_space_group_name_Hall '-P 2ybc'
_symmetry_space_group_name_H-M 'P 1 21/c 1'
_atom_sites_solution_hydrogens geom
_atom_sites_solution_primary direct
_atom_sites_solution_secondary difmap
_audit_creation_date 2014-07-02
_audit_creation_method
;
Olex2 1.2
(compiled 2014.06.23 svn.r2946 for OlexSys, GUI svn.r4855)
;
_cell_angle_alpha 90.00
_cell_angle_beta 103.161(2)
_cell_angle_gamma 90.00
_cell_formula_units_Z 8
_cell_length_a 11.6434(3)
_cell_length_b 10.03245(18)
_cell_length_c 20.8570(4)
_cell_measurement_reflns_used 5594
_cell_measurement_temperature 123.01(10)
_cell_measurement_theta_max 63.2750
_cell_measurement_theta_min 3.8740
_cell_volume 2372.35(9)
_computing_cell_refinement
;
CrysAlisPro, Agilent Technologies,
Version 1.171.37.33 (release 27-03-2014 CrysAlis171 .NET)
(compiled Mar 27 2014,17:12:48)
;
_computing_data_collection
;
CrysAlisPro, Agilent Technologies,
Version 1.171.37.33 (release 27-03-2014 CrysAlis171 .NET)
(compiled Mar 27 2014,17:12:48)
;
_computing_data_reduction
;
CrysAlisPro, Agilent Technologies,
Version 1.171.37.33 (release 27-03-2014 CrysAlis171 .NET)
(compiled Mar 27 2014,17:12:48)
;
_computing_molecular_graphics 'Olex2 (Dolomanov et al., 2009)'
_computing_publication_material 'Olex2 (Dolomanov et al., 2009)'
_computing_structure_refinement 'ShelXL (Sheldrick, 2008)'
_computing_structure_solution 'SHELXS-97 (Sheldrick, 1990)'
_diffrn_ambient_environment N~2~
_diffrn_ambient_temperature 123.01(10)
_diffrn_detector 'CCD plate'
_diffrn_detector_area_resol_mean 5.2548
_diffrn_detector_type AtlasS2
_diffrn_measured_fraction_theta_full 0.967
_diffrn_measured_fraction_theta_max 0.967
_diffrn_measurement_details
;
  1 omega -124.00  -79.00   0.5000    4.5000
omega____ theta____ kappa____ phi______ frames
    -      -41.6587  -99.0000  -60.0000 90

  2 omega -123.00  -79.00   0.5000    4.5000
omega____ theta____ kappa____ phi______ frames
    -      -41.6587  -99.0000   90.0000 88

  3 omega -124.00  -79.00   0.5000    4.5000
omega____ theta____ kappa____ phi______ frames
    -      -41.6587  -99.0000 -150.0000 90

  4 omega  -69.00   -6.00   0.5000   40.0000
omega____ theta____ kappa____ phi______ frames
    -      -83.0000   30.0000  -90.0000 126

  5 omega   64.00  153.00   0.5000   40.0000
omega____ theta____ kappa____ phi______ frames
    -       86.4674   45.0000 -180.0000 178

  6 omega   64.00  145.00   0.5000   40.0000
omega____ theta____ kappa____ phi______ frames
    -       86.4674   45.0000   90.0000 162

  7 omega    2.00  105.00   0.5000   40.0000
omega____ theta____ kappa____ phi______ frames
    -       86.4674  -94.0000  -30.0000 206

  8 omega -120.00   -8.00   0.5000    4.5000
omega____ theta____ kappa____ phi______ frames
    -      -41.6587  -77.0000 -150.0000 224

  9 omega -117.00  -10.00   0.5000    4.5000
omega____ theta____ kappa____ phi______ frames
    -      -41.6587  -67.0000  -37.0000 214

 10 omega   12.00   42.00   0.5000   40.0000
omega____ theta____ kappa____ phi______ frames
    -       86.4674  -45.0000   90.0000 60
;
_diffrn_measurement_device 'four-circle diffractometer'
_diffrn_measurement_device_type 'SuperNova, Single source at offset, AtlasS2'
_diffrn_measurement_method '\w scans'
_diffrn_orient_matrix_UB_11 -0.0540875000
_diffrn_orient_matrix_UB_12 0.1019833000
_diffrn_orient_matrix_UB_13 0.0398623000
_diffrn_orient_matrix_UB_21 -0.0741198000
_diffrn_orient_matrix_UB_22 0.0587027000
_diffrn_orient_matrix_UB_23 -0.0645227000
_diffrn_orient_matrix_UB_31 -0.1002089000
_diffrn_orient_matrix_UB_32 -0.0985891000
_diffrn_orient_matrix_UB_33 0.0027279000
_diffrn_radiation_monochromator mirror
_diffrn_radiation_probe x-ray
_diffrn_radiation_type CuK\a
_diffrn_radiation_wavelength 1.54184
_diffrn_reflns_av_R_equivalents 0.0291
_diffrn_reflns_av_unetI/netI 0.0246
_diffrn_reflns_limit_h_max 13
_diffrn_reflns_limit_h_min -13
_diffrn_reflns_limit_k_max 10
_diffrn_reflns_limit_k_min -11
_diffrn_reflns_limit_l_max 24
_diffrn_reflns_limit_l_min -21
_diffrn_reflns_number 9809
_diffrn_reflns_theta_full 63.48
_diffrn_reflns_theta_max 63.48
_diffrn_reflns_theta_min 3.90
_diffrn_source 'sealed X-ray tube'
_diffrn_source_type 'SuperNova (Cu) X-ray Source'
_exptl_absorpt_coefficient_mu 0.719
_exptl_absorpt_correction_T_max 0.997
_exptl_absorpt_correction_T_min 0.991
_exptl_absorpt_correction_type analytical
_exptl_absorpt_process_details
;
CrysAlisPro, Agilent Technologies,
Version 1.171.37.33 (release 27-03-2014 CrysAlis171 .NET)
(compiled Mar 27 2014,17:12:48)
Analytical numeric absorption correction using a multifaceted crystal
            model based on expressions derived by R.C. Clark & J.S. Reid.
(Clark, R. C. & Reid, J. S. (1995). Acta Cryst. A51, 887-897)
Empirical absorption correction using spherical harmonics,
 implemented in SCALE3 ABSPACK scaling algorithm.
;
_exptl_crystal_density_diffrn 1.289
_exptl_crystal_density_method 'not measured'
_exptl_crystal_F_000 976
_exptl_crystal_size_max 0.1345
_exptl_crystal_size_mid 0.1066
_exptl_crystal_size_min 0.0361
_refine_diff_density_max 0.201
_refine_diff_density_min -0.205
_refine_diff_density_rms 0.040
_refine_ls_extinction_method none
_refine_ls_goodness_of_fit_ref 1.040
_refine_ls_hydrogen_treatment constr
_refine_ls_matrix_type full
_refine_ls_number_parameters 367
_refine_ls_number_reflns 3758
_refine_ls_number_restraints 190
_refine_ls_restrained_S_all 1.070
_refine_ls_R_factor_all 0.0412
_refine_ls_R_factor_gt 0.0366
_refine_ls_shift/su_max 0.001
_refine_ls_shift/su_mean 0.000
_refine_ls_structure_factor_coef Fsqd
_refine_ls_weighting_details 'calc w=1/[\s^2^(Fo^2^)+(0.0559P)^2^+0.6172P] where P=(Fo^2^+2Fc^2^)/3'
_refine_ls_weighting_scheme calc
_refine_ls_wR_factor_gt 0.0975
_refine_ls_wR_factor_ref 0.1027
_reflns_number_gt 3356
_reflns_number_total 3758
_reflns_threshold_expression >2sigma(I)
_cod_data_source_file c4sc02365j2.cif
_cod_data_source_block n071
_cod_depositor_comments 'Adding full bibliography for 1518141.cif.'
_cod_original_cell_volume 2372.35(8)
_cod_database_code 1518141
_chemical_oxdiff_formula 'C13 H14 N2 O2'
_reflns_odcompleteness_completeness 95.22
_reflns_odcompleteness_iscentric 1
_reflns_odcompleteness_theta 64.00
_olex2_refinement_description
;
1. Fixed Uiso
 At 1.2 times of:
  All C(H) groups, All N(H) groups, All N(H,H) groups
 At 1.5 times of:
  All C(H,H,H) groups
2. Restrained distances
 C22-N4 \\sim C22A-N4A
 with sigma of 0.001
 C22-C23 \\sim C22A-C23A
 with sigma of 0.001
 N4A-C25A \\sim N4-C25
 with sigma of 0.001
 C24A-C25A \\sim C25-C24
 with sigma of 0.001
3. Uiso/Uaniso restraints and constraints
N4 \\sim C25 \\sim C26 \\sim C23 \\sim C22 \\sim C24 \\sim N4A \\sim C25A \\sim
C24A \\sim C23A \\sim C22A \\sim C26A: within 2A with sigma of 0.005 and sigma
for terminal atoms of 0.005
4. Others
 Sof(H3B)=Sof(N4A)=Sof(C25A)=Sof(H25A)=Sof(C24A)=Sof(H24A)=Sof(C23A)=Sof(H23A)=
 Sof(C22A)=Sof(C26A)=Sof(H26D)=Sof(H26E)=Sof(H26F)=1-FVAR(1)
 Sof(H3A)=Sof(N4)=Sof(C25)=Sof(H25)=Sof(C26)=Sof(H26A)=Sof(H26B)=Sof(H26C)=
 Sof(C23)=Sof(H23)=Sof(C22)=Sof(C24)=Sof(H24)=FVAR(1)
5.a Aromatic/amide H refined with riding coordinates:
 N1(H1), N3(H3A), N3(H3B), C10(H10), C19(H19), C15(H15), C11(H11), C18(H18),
 C2(H2), C16(H16), C25(H25), C6(H6), C12(H12), C5(H5), C23(H23), C3(H3),
 C24(H24), C25A(H25A), C24A(H24A), C23A(H23A)
5.b Idealised Me refined as rotating group:
 C20(H20A,H20B,H20C), C7(H7A,H7B,H7C), C13(H13A,H13B,H13C), C26(H26A,H26B,
 H26C), C26A(H26D,H26E,H26F)
;
_olex2_submission_special_instructions 'No special instructions were received'

loop_
_space_group_symop_id
_space_group_symop_operation_xyz
1 'x, y, z'
2 '-x, y+1/2, -z+1/2'
3 '-x, -y, -z'
4 'x, -y-1/2, z-1/2'

loop_
_atom_site_label
_atom_site_type_symbol
_atom_site_fract_x
_atom_site_fract_y
_atom_site_fract_z
_atom_site_U_iso_or_equiv
_atom_site_adp_type
_atom_site_occupancy
_atom_site_calc_flag
_atom_site_disorder_assembly
_atom_site_disorder_group
_atom_site_refinement_flags_posn
O3 O 0.85364(10) 0.00048(11) 0.22196(5) 0.0404(3) Uani 1 d . . .
O1 O 0.53025(10) 0.50345(11) 0.29770(5) 0.0396(3) Uani 1 d . . .
O4 O 0.75084(10) 0.23978(10) 0.48319(5) 0.0376(3) Uani 1 d . . .
O2 O 0.30639(11) 0.25278(10) 0.51790(5) 0.0413(3) Uani 1 d . . .
N1 N 0.25305(11) 0.46420(11) 0.53170(6) 0.0290(3) Uani 1 d . . .
H1 H 0.2635 0.5471 0.5242 0.035 Uiso 1 calc . . R
N3 N 0.71851(12) 0.02452(12) 0.50363(6) 0.0332(3) Uani 1 d . . .
H3A H 0.7207 -0.0564 0.4903 0.040 Uiso 0.826(2) calc A 1 R
H3B H 0.6795 -0.0445 0.4865 0.040 Uiso 0.174(2) calc A 2 R
N2 N 0.07242(11) 0.36688(12) 0.54828(6) 0.0327(3) Uani 1 d . . .
N4 N 0.77433(16) 0.02577(16) 0.62105(8) 0.0378(4) Uani 0.826(2) d A 1 .
C20 C 0.85345(17) -0.13321(18) 0.19885(8) 0.0445(4) Uani 1 d . . .
H20A H 0.8815 -0.1347 0.1590 0.067 Uiso 1 calc . . GR
H20B H 0.7746 -0.1681 0.1903 0.067 Uiso 1 calc . . GR
H20C H 0.9041 -0.1869 0.2317 0.067 Uiso 1 calc . . GR
C7 C 0.52688(17) 0.63705(19) 0.27350(9) 0.0496(5) Uani 1 d . . .
H7A H 0.5703 0.6421 0.2396 0.074 Uiso 1 calc . . GR
H7B H 0.5616 0.6960 0.3089 0.074 Uiso 1 calc . . GR
H7C H 0.4465 0.6627 0.2558 0.074 Uiso 1 calc . . GR
C10 C 0.18453(14) 0.45899(15) 0.63815(7) 0.0323(3) Uani 1 d . . .
H10 H 0.2468 0.5010 0.6669 0.039 Uiso 1 calc . . R
C19 C 0.81877(14) 0.15282(15) 0.29983(8) 0.0363(4) Uani 1 d . . .
H19 H 0.8375 0.2207 0.2736 0.044 Uiso 1 calc . . R
C14 C 0.81823(13) 0.02089(15) 0.27914(7) 0.0314(3) Uani 1 d . . .
C15 C 0.78608(14) -0.07908(15) 0.31708(7) 0.0332(4) Uani 1 d . . .
H15 H 0.7824 -0.1670 0.3027 0.040 Uiso 1 calc . . R
C11 C 0.07911(15) 0.41307(15) 0.65317(8) 0.0371(4) Uani 1 d . . .
H11 H 0.0586 0.4203 0.6936 0.045 Uiso 1 calc . . R
C18 C 0.79161(13) 0.18298(15) 0.35896(7) 0.0328(3) Uani 1 d A . .
H18 H 0.7926 0.2714 0.3724 0.039 Uiso 1 calc . . R
C2 C 0.41291(14) 0.57591(16) 0.37389(8) 0.0361(4) Uani 1 d . . .
H2 H 0.4051 0.6616 0.3565 0.043 Uiso 1 calc . . R
C13 C 0.03216(15) 0.31688(17) 0.48156(8) 0.0418(4) Uani 1 d . . .
H13A H 0.0460 0.3830 0.4509 0.063 Uiso 1 calc . . GR
H13B H -0.0507 0.2977 0.4733 0.063 Uiso 1 calc . . GR
H13C H 0.0745 0.2370 0.4764 0.063 Uiso 1 calc . . GR
C16 C 0.75926(14) -0.04770(15) 0.37672(7) 0.0323(3) Uani 1 d A . .
H16 H 0.7386 -0.1155 0.4023 0.039 Uiso 1 calc . . R
C25 C 0.7228(3) 0.0398(3) 0.67357(11) 0.0445(7) Uani 0.826(2) d A 1 .
H25 H 0.7610 0.0307 0.7176 0.053 Uiso 0.826(2) calc A 1 R
C9 C 0.17763(13) 0.42994(13) 0.57328(7) 0.0281(3) Uani 1 d . . .
C6 C 0.49030(14) 0.35395(16) 0.37579(7) 0.0359(4) Uani 1 d . . .
H6 H 0.5348 0.2906 0.3596 0.043 Uiso 1 calc . . R
C17 C 0.76267(12) 0.08329(14) 0.39904(7) 0.0268(3) Uani 1 d . . .
C12 C 0.01272(15) 0.35609(15) 0.59745(8) 0.0385(4) Uani 1 d . . .
H12 H -0.0608 0.3166 0.5936 0.046 Uiso 1 calc . . R
C21 C 0.74283(12) 0.12280(14) 0.46478(7) 0.0274(3) Uani 1 d A . .
C26 C 0.8959(2) -0.0073(3) 0.62487(15) 0.0560(7) Uani 0.826(2) d A 1 .
H26A H 0.9433 0.0239 0.6659 0.084 Uiso 0.826(2) calc A 1 GR
H26B H 0.9216 0.0344 0.5891 0.084 Uiso 0.826(2) calc A 1 GR
H26C H 0.9039 -0.1022 0.6221 0.084 Uiso 0.826(2) calc A 1 GR
C5 C 0.43724(14) 0.32162(15) 0.42642(7) 0.0348(4) Uani 1 d . . .
H5 H 0.4459 0.2361 0.4441 0.042 Uiso 1 calc . . R
C1 C 0.47726(13) 0.48127(15) 0.34887(7) 0.0325(3) Uani 1 d . . .
C23 C 0.5850(3) 0.0709(4) 0.5823(2) 0.0424(8) Uani 0.826(2) d A 1 .
H23 H 0.5124 0.0860 0.5536 0.051 Uiso 0.826(2) calc A 1 R
C4 C 0.37073(13) 0.41550(14) 0.45160(7) 0.0295(3) Uani 1 d . . .
C22 C 0.68971(17) 0.04621(17) 0.56473(8) 0.0282(4) Uani 0.826(2) d A 1 .
C3 C 0.36021(14) 0.54275(15) 0.42491(7) 0.0333(3) Uani 1 d . . .
H3 H 0.3171 0.6068 0.4415 0.040 Uiso 1 calc . . R
C8 C 0.30972(13) 0.37137(14) 0.50314(7) 0.0295(3) Uani 1 d . . .
C24 C 0.6072(2) 0.0692(2) 0.65076(10) 0.0431(5) Uani 0.826(2) d A 1 .
H24 H 0.5526 0.0852 0.6762 0.052 Uiso 0.826(2) calc A 1 R
N4A N 0.6732(8) 0.0636(8) 0.6099(4) 0.0400(11) Uani 0.174(2) d A 2 .
C25A C 0.7213(10) 0.0731(18) 0.6762(4) 0.0425(14) Uani 0.174(2) d A 2 .
H25A H 0.6806 0.0907 0.7088 0.051 Uiso 0.174(2) calc A 2 R
C24A C 0.8388(9) 0.0523(10) 0.6855(5) 0.0453(13) Uani 0.174(2) d A 2 .
H24A H 0.8926 0.0490 0.7259 0.054 Uiso 0.174(2) calc A 2 R
C23A C 0.8658(12) 0.0365(13) 0.6238(6) 0.0432(16) Uani 0.174(2) d A 2 .
H23A H 0.9406 0.0276 0.6156 0.052 Uiso 0.174(2) calc A 2 R
C22A C 0.7606(8) 0.0365(10) 0.5779(5) 0.0391(13) Uani 0.174(2) d A 2 .
C26A C 0.5620(19) 0.090(3) 0.5767(12) 0.0398(16) Uani 0.174(2) d A 2 .
H26D H 0.5086 0.0730 0.6047 0.060 Uiso 0.174(2) calc A 2 GR
H26E H 0.5421 0.0329 0.5387 0.060 Uiso 0.174(2) calc A 2 GR
H26F H 0.5561 0.1811 0.5630 0.060 Uiso 0.174(2) calc A 2 GR

loop_
_atom_site_aniso_label
_atom_site_aniso_U_11
_atom_site_aniso_U_22
_atom_site_aniso_U_33
_atom_site_aniso_U_23
_atom_site_aniso_U_13
_atom_site_aniso_U_12
O3 0.0523(7) 0.0444(7) 0.0302(6) 0.0035(5) 0.0210(5) 0.0030(5)
O1 0.0448(7) 0.0441(7) 0.0359(6) 0.0038(5) 0.0216(5) -0.0008(5)
O4 0.0530(7) 0.0237(6) 0.0416(6) -0.0056(5) 0.0221(5) -0.0061(5)
O2 0.0648(8) 0.0237(6) 0.0428(6) 0.0053(5) 0.0278(6) 0.0044(5)
N1 0.0410(7) 0.0202(6) 0.0295(6) -0.0005(5) 0.0156(5) -0.0032(5)
N3 0.0518(8) 0.0226(6) 0.0295(6) -0.0029(5) 0.0186(6) -0.0049(5)
N2 0.0392(7) 0.0268(7) 0.0338(7) 0.0001(5) 0.0117(5) -0.0030(5)
N4 0.0445(10) 0.0381(8) 0.0293(9) -0.0005(7) 0.0056(7) 0.0072(7)
C20 0.0566(11) 0.0512(11) 0.0301(8) -0.0026(7) 0.0193(7) 0.0047(8)
C7 0.0532(11) 0.0521(11) 0.0522(10) 0.0168(9) 0.0302(9) 0.0052(9)
C10 0.0425(9) 0.0271(8) 0.0293(8) 0.0023(6) 0.0125(6) 0.0015(6)
C19 0.0455(9) 0.0323(8) 0.0346(8) 0.0102(7) 0.0162(7) 0.0008(7)
C14 0.0321(8) 0.0394(9) 0.0248(7) 0.0038(6) 0.0109(6) 0.0032(6)
C15 0.0445(9) 0.0271(8) 0.0311(8) -0.0008(6) 0.0148(7) 0.0000(6)
C11 0.0490(10) 0.0326(8) 0.0355(8) 0.0081(7) 0.0217(7) 0.0066(7)
C18 0.0397(9) 0.0252(8) 0.0354(8) 0.0034(6) 0.0125(7) 0.0002(6)
C2 0.0469(9) 0.0292(8) 0.0365(8) 0.0039(6) 0.0184(7) -0.0012(7)
C13 0.0458(10) 0.0359(9) 0.0422(9) -0.0061(7) 0.0067(7) -0.0045(7)
C16 0.0436(9) 0.0267(8) 0.0307(8) 0.0026(6) 0.0170(6) -0.0029(6)
C25 0.0709(13) 0.0393(17) 0.0247(9) 0.0009(9) 0.0137(9) 0.0096(11)
C9 0.0360(8) 0.0197(7) 0.0308(7) 0.0021(6) 0.0122(6) -0.0006(6)
C6 0.0419(9) 0.0352(9) 0.0335(8) -0.0030(7) 0.0147(7) 0.0048(7)
C17 0.0267(7) 0.0265(7) 0.0285(7) 0.0018(6) 0.0092(6) -0.0004(6)
C12 0.0410(9) 0.0305(8) 0.0498(10) 0.0086(7) 0.0226(8) -0.0002(7)
C21 0.0262(7) 0.0260(8) 0.0312(7) -0.0014(6) 0.0089(6) -0.0015(6)
C26 0.0499(15) 0.0652(18) 0.0476(12) -0.0047(13) -0.0002(11) 0.0124(11)
C5 0.0468(9) 0.0287(8) 0.0316(8) 0.0015(6) 0.0143(7) 0.0032(7)
C1 0.0340(8) 0.0387(9) 0.0273(7) -0.0007(6) 0.0118(6) -0.0053(6)
C23 0.0512(19) 0.0401(17) 0.0367(13) 0.0023(11) 0.0117(13) 0.0109(12)
C4 0.0367(8) 0.0280(8) 0.0250(7) -0.0019(6) 0.0093(6) -0.0017(6)
C22 0.0398(11) 0.0227(8) 0.0238(9) 0.0000(7) 0.0109(8) 0.0005(8)
C3 0.0442(9) 0.0258(8) 0.0345(8) -0.0004(6) 0.0182(7) -0.0001(6)
C8 0.0390(8) 0.0238(8) 0.0270(7) 0.0009(6) 0.0102(6) -0.0011(6)
C24 0.0641(12) 0.0384(10) 0.0347(10) 0.0026(8) 0.0275(9) 0.0082(9)
N4A 0.0537(19) 0.0363(19) 0.0311(18) 0.0021(17) 0.0120(18) 0.0054(18)
C25A 0.062(2) 0.039(3) 0.028(2) 0.000(2) 0.014(2) 0.006(2)
C24A 0.057(2) 0.043(2) 0.033(2) -0.003(2) 0.007(2) 0.007(2)
C23A 0.052(3) 0.041(3) 0.035(2) -0.002(3) 0.008(3) 0.010(3)
C22A 0.048(2) 0.036(2) 0.032(2) 0.001(2) 0.008(2) 0.007(2)
C26A 0.053(3) 0.036(3) 0.033(3) 0.000(3) 0.014(3) 0.007(3)

loop_
_atom_type_symbol
_atom_type_description
_atom_type_scat_dispersion_real
_atom_type_scat_dispersion_imag
_atom_type_scat_source
C C 0.0181 0.0091 'International Tables Vol C Tables 4.2.6.8 and 6.1.1.4'
H H 0.0000 0.0000 'International Tables Vol C Tables 4.2.6.8 and 6.1.1.4'
N N 0.0311 0.0180 'International Tables Vol C Tables 4.2.6.8 and 6.1.1.4'
O O 0.0492 0.0322 'International Tables Vol C Tables 4.2.6.8 and 6.1.1.4'

loop_
_exptl_crystal_face_index_h
_exptl_crystal_face_index_k
_exptl_crystal_face_index_l
_exptl_crystal_face_perp_dist
_exptl_oxdiff_crystal_face_indexfrac_h
_exptl_oxdiff_crystal_face_indexfrac_k
_exptl_oxdiff_crystal_face_indexfrac_l
_exptl_oxdiff_crystal_face_x
_exptl_oxdiff_crystal_face_y
_exptl_oxdiff_crystal_face_z
0 0 13 0.0148 0.0003 0.0008 12.9986 0.5182 -0.8387 0.0353
0 0 -13 0.0213 -0.0003 -0.0008 -12.9986 -0.5182 0.8387 -0.0353
-7 1 2 0.0661 -7.0025 0.9986 2.0018 0.5604 0.4485 0.6087
1 -6 2 0.0355 1.0079 -5.9979 1.9929 -0.5868 -0.5554 0.4958
8 0 -2 0.0429 8.0015 0.0013 -2.0007 -0.5124 -0.4639 -0.8074
0 6 -2 0.0643 -0.0077 5.9981 -1.9930 0.5327 0.4813 -0.5960
-3 6 -1 0.0572 -3.0083 5.9976 -0.9928 0.7348 0.6391 -0.2926

loop_
_geom_angle_atom_site_label_1
_geom_angle_atom_site_label_2
_geom_angle_atom_site_label_3
_geom_angle
C14 O3 C20 117.37(12)
C1 O1 C7 116.56(12)
C9 N1 H1 118.8
C8 N1 H1 118.8
C8 N1 C9 122.45(12)
H3A N3 H3B 32.7
C21 N3 H3A 118.0
C21 N3 H3B 120.3
C21 N3 C22 123.92(13)
C21 N3 C22A 119.5(4)
C22 N3 H3A 118.0
C22 N3 H3B 106.7
C22 N3 C22A 32.0(3)
C22A N3 H3A 112.2
C22A N3 H3B 120.3
C9 N2 C13 126.07(13)
C12 N2 C13 125.63(14)
C12 N2 C9 108.29(13)
C25 N4 C26 125.7(2)
C22 N4 C25 108.08(19)
C22 N4 C26 126.2(2)
O3 C20 H20A 109.5
O3 C20 H20B 109.5
O3 C20 H20C 109.5
H20A C20 H20B 109.5
H20A C20 H20C 109.5
H20B C20 H20C 109.5
O1 C7 H7A 109.5
O1 C7 H7B 109.5
O1 C7 H7C 109.5
H7A C7 H7B 109.5
H7A C7 H7C 109.5
H7B C7 H7C 109.5
C11 C10 H10 126.5
C9 C10 H10 126.5
C9 C10 C11 106.96(14)
C14 C19 H19 119.9
C18 C19 H19 119.9
C18 C19 C14 120.11(14)
O3 C14 C19 115.67(13)
O3 C14 C15 124.59(14)
C15 C14 C19 119.72(13)
C14 C15 H15 120.2
C14 C15 C16 119.68(14)
C16 C15 H15 120.2
C10 C11 H11 126.3
C12 C11 C10 107.46(13)
C12 C11 H11 126.3
C19 C18 H18 119.4
C19 C18 C17 121.12(14)
C17 C18 H18 119.4
C1 C2 H2 120.1
C1 C2 C3 119.87(14)
C3 C2 H2 120.1
N2 C13 H13A 109.5
N2 C13 H13B 109.5
N2 C13 H13C 109.5
H13A C13 H13B 109.5
H13A C13 H13C 109.5
H13B C13 H13C 109.5
C15 C16 H16 119.3
C15 C16 C17 121.31(13)
C17 C16 H16 119.3
N4 C25 H25 125.6
C24 C25 N4 108.8(2)
C24 C25 H25 125.6
N2 C9 N1 120.39(13)
C10 C9 N1 130.67(14)
C10 C9 N2 108.68(13)
C5 C6 H6 120.0
C5 C6 C1 119.94(14)
C1 C6 H6 120.0
C18 C17 C21 117.97(13)
C16 C17 C18 118.00(13)
C16 C17 C21 123.96(12)
N2 C12 H12 125.7
C11 C12 N2 108.60(14)
C11 C12 H12 125.7
O4 C21 N3 121.43(13)
O4 C21 C17 121.47(13)
N3 C21 C17 117.08(12)
C6 C5 H5 119.6
C6 C5 C4 120.89(14)
C4 C5 H5 119.6
O1 C1 C2 124.22(14)
O1 C1 C6 115.96(13)
C2 C1 C6 119.82(13)
C22 C23 H23 126.2
C22 C23 C24 107.6(3)
C24 C23 H23 126.2
C5 C4 C8 117.98(13)
C3 C4 C5 118.43(13)
C3 C4 C8 123.51(13)
N4 C22 N3 118.80(16)
N4 C22 C23 108.0(2)
C23 C22 N3 132.7(2)
C2 C3 C4 121.03(14)
C2 C3 H3 119.5
C4 C3 H3 119.5
O2 C8 N1 120.51(13)
O2 C8 C4 121.10(13)
N1 C8 C4 118.33(12)
C25 C24 C23 107.5(2)
C25 C24 H24 126.3
C23 C24 H24 126.3
C22A N4A C25A 109.2(10)
C26A N4A C25A 129.0(14)
C26A N4A C22A 121.5(14)
N4A C25A H25A 126.2
C24A C25A N4A 107.5(9)
C24A C25A H25A 126.2
C25A C24A H24A 125.8
C25A C24A C23A 108.5(9)
C23A C24A H24A 125.8
C24A C23A H23A 126.6
C22A C23A C24A 106.9(12)
C22A C23A H23A 126.6
N4A C22A N3 114.3(7)
N4A C22A C23A 107.7(11)
C23A C22A N3 137.8(8)
N4A C26A H26D 109.5
N4A C26A H26E 109.5
N4A C26A H26F 109.5
H26D C26A H26E 109.5
H26D C26A H26F 109.5
H26E C26A H26F 109.5

loop_
_geom_bond_atom_site_label_1
_geom_bond_atom_site_label_2
_geom_bond_distance
O3 C20 1.425(2)
O3 C14 1.3632(17)
O1 C7 1.430(2)
O1 C1 1.3672(17)
O4 C21 1.2317(17)
O2 C8 1.2317(17)
N1 H1 0.8600
N1 C9 1.4100(18)
N1 C8 1.3553(18)
N3 H3A 0.8600
N3 H3B 0.8600
N3 C21 1.3466(18)
N3 C22 1.407(2)
N3 C22A 1.519(10)
N2 C13 1.453(2)
N2 C9 1.372(2)
N2 C12 1.368(2)
N4 C25 1.371(3)
N4 C26 1.438(3)
N4 C22 1.366(2)
C20 H20A 0.9600
C20 H20B 0.9600
C20 H20C 0.9600
C7 H7A 0.9600
C7 H7B 0.9600
C7 H7C 0.9600
C10 H10 0.9300
C10 C11 1.411(2)
C10 C9 1.368(2)
C19 H19 0.9300
C19 C14 1.392(2)
C19 C18 1.375(2)
C14 C15 1.381(2)
C15 H15 0.9300
C15 C16 1.386(2)
C11 H11 0.9300
C11 C12 1.366(2)
C18 H18 0.9300
C18 C17 1.393(2)
C2 H2 0.9300
C2 C1 1.383(2)
C2 C3 1.385(2)
C13 H13A 0.9600
C13 H13B 0.9600
C13 H13C 0.9600
C16 H16 0.9300
C16 C17 1.392(2)
C25 H25 0.9300
C25 C24 1.353(4)
C6 H6 0.9300
C6 C5 1.378(2)
C6 C1 1.390(2)
C17 C21 1.4948(19)
C12 H12 0.9300
C26 H26A 0.9600
C26 H26B 0.9600
C26 H26C 0.9600
C5 H5 0.9300
C5 C4 1.396(2)
C23 H23 0.9300
C23 C22 1.373(5)
C23 C24 1.393(5)
C4 C3 1.387(2)
C4 C8 1.484(2)
C3 H3 0.9300
C24 H24 0.9300
N4A C25A 1.371(3)
N4A C22A 1.366(3)
N4A C26A 1.35(2)
C25A H25A 0.9300
C25A C24A 1.354(4)
C24A H24A 0.9300
C24A C23A 1.400(17)
C23A H23A 0.9300
C23A C22A 1.372(5)
C26A H26D 0.9600
C26A H26E 0.9600
C26A H26F 0.9600

loop_
_geom_torsion_atom_site_label_1
_geom_torsion_atom_site_label_2
_geom_torsion_atom_site_label_3
_geom_torsion_atom_site_label_4
_geom_torsion
O3 C14 C15 C16 175.58(14)
N4 C25 C24 C23 1.2(3)
C20 O3 C14 C19 -179.53(14)
C20 O3 C14 C15 2.2(2)
C7 O1 C1 C2 6.0(2)
C7 O1 C1 C6 -174.42(15)
C10 C11 C12 N2 -0.90(18)
C19 C14 C15 C16 -2.6(2)
C19 C18 C17 C16 -1.5(2)
C19 C18 C17 C21 175.61(14)
C14 C19 C18 C17 -0.3(2)
C14 C15 C16 C17 0.8(2)
C15 C16 C17 C18 1.3(2)
C15 C16 C17 C21 -175.65(14)
C11 C10 C9 N1 173.49(14)
C11 C10 C9 N2 -0.56(17)
C18 C19 C14 O3 -175.95(14)
C18 C19 C14 C15 2.4(2)
C18 C17 C21 O4 0.5(2)
C18 C17 C21 N3 -178.02(13)
C13 N2 C9 N1 6.7(2)
C13 N2 C9 C10 -178.55(14)
C13 N2 C12 C11 179.14(14)
C16 C17 C21 O4 177.44(14)
C16 C17 C21 N3 -1.1(2)
C25 N4 C22 N3 -173.97(18)
C25 N4 C22 C23 -1.0(3)
C9 N1 C8 O2 -7.3(2)
C9 N1 C8 C4 169.83(13)
C9 N2 C12 C11 0.56(17)
C9 C10 C11 C12 0.90(17)
C6 C5 C4 C3 -0.7(2)
C6 C5 C4 C8 176.11(14)
C12 N2 C9 N1 -174.76(13)
C12 N2 C9 C10 0.02(17)
C21 N3 C22 N4 -101.84(19)
C21 N3 C22 C23 87.2(4)
C21 N3 C22A N4A 106.7(7)
C21 N3 C22A C23A -67.8(15)
C26 N4 C25 C24 -179.1(2)
C26 N4 C22 N3 4.9(3)
C26 N4 C22 C23 177.9(3)
C5 C6 C1 O1 -178.31(14)
C5 C6 C1 C2 1.2(2)
C5 C4 C3 C2 0.9(2)
C5 C4 C8 O2 -8.2(2)
C5 C4 C8 N1 174.64(14)
C1 C2 C3 C4 0.0(2)
C1 C6 C5 C4 -0.4(2)
C22 N3 C21 O4 6.1(2)
C22 N3 C21 C17 -175.42(14)
C22 N3 C22A N4A -1.0(4)
C22 N3 C22A C23A -175.5(19)
C22 N4 C25 C24 -0.2(3)
C22 C23 C24 C25 -1.8(4)
C3 C2 C1 O1 178.48(15)
C3 C2 C1 C6 -1.0(2)
C3 C4 C8 O2 168.37(15)
C3 C4 C8 N1 -8.8(2)
C8 N1 C9 N2 -67.93(19)
C8 N1 C9 C10 118.61(18)
C8 C4 C3 C2 -175.70(14)
C24 C23 C22 N3 173.3(2)
C24 C23 C22 N4 1.7(4)
N4A C25A C24A C23A 3.2(17)
C25A N4A C22A N3 -179.5(10)
C25A N4A C22A C23A -3.4(14)
C25A C24A C23A C22A -5.2(16)
C24A C23A C22A N3 180.0(10)
C24A C23A C22A N4A 5.2(13)
C22A N3 C21 O4 -31.4(4)
C22A N3 C21 C17 147.1(4)
C22A N3 C22 N4 -9.3(7)
C22A N3 C22 C23 179.7(9)
C22A N4A C25A C24A 0.1(16)
C26A N4A C25A C24A -172.8(17)
C26A N4A C22A N3 -6.0(18)
C26A N4A C22A C23A 170.2(16)
